data_4130573
loop_
_publ_author_name
'Ford, David D.'
'Lehnherr, Dan'
'Kennedy, C. Rose'
'Jacobsen, Eric N.'

_publ_section_title
;
 On- and Off-Cycle Catalyst Cooperativity in Anion-Binding Catalysis.
;
_journal_issue 25
_journal_name_full 'Journal of the American Chemical Society'
_journal_page_first 7860
_journal_page_last 7863
_journal_paper_doi 10.1021/jacs.6b04686
_journal_volume 138
_journal_year 2016
_chemical_absolute_configuration ad
_chemical_formula_sum 'C75 H78 F21 N9 O3 S3'
_chemical_formula_weight 1648.64
_space_group_IT_number 5
_space_group_name_Hall 'C 2y'
_space_group_name_H-M_alt 'C 1 2 1'
_symmetry_cell_setting monoclinic
_symmetry_space_group_name_Hall 'C 2y'
_symmetry_space_group_name_H-M 'C 1 2 1'
_atom_sites_solution_hydrogens geom
_atom_sites_solution_primary direct
_atom_sites_solution_secondary difmap
_audit_creation_method SHELXL-97
_cell_angle_alpha 90.00
_cell_angle_beta 92.679(2)
_cell_angle_gamma 90.00
_cell_formula_units_Z 4
_cell_length_a 22.6193(6)
_cell_length_b 12.2384(3)
_cell_length_c 29.5286(7)
_cell_measurement_reflns_used 7971
_cell_measurement_temperature 100(2)
_cell_measurement_theta_max 27.58
_cell_measurement_theta_min 2.32
_cell_volume 8165.3(4)
_computing_cell_refinement 'SAINT 7.46A (Bruker-AXS, 2009)'
_computing_data_collection 'APEX2 v2009.3.0 (Bruker-AXS, 2009)'
_computing_data_reduction 'SAINT 7.46A (Bruker-AXS, 2009)'
_computing_molecular_graphics 'Bruker SHELXTL (Sheldrick, 2008)'
_computing_publication_material 'Bruker SHELXTL (Sheldrick, 2008)'
_computing_structure_refinement 'SHELXL-97 (Sheldrick, 2008)'
_computing_structure_solution 'SHELXS-97 (Sheldrick, 2008)'
_diffrn_ambient_temperature 100(2)
_diffrn_measured_fraction_theta_full 0.999
_diffrn_measured_fraction_theta_max 0.999
_diffrn_measurement_device_type
;
Bruker D8 goniometer with CCD area detector  
;
_diffrn_measurement_method 'omega and phi scans'
_diffrn_radiation_monochromator graphite
_diffrn_radiation_source 'fine-focus sealed tube'
_diffrn_radiation_type MoK\a
_diffrn_radiation_wavelength 0.71073
_diffrn_reflns_av_R_equivalents 0.0510
_diffrn_reflns_av_sigmaI/netI 0.0250
_diffrn_reflns_limit_h_max 28
_diffrn_reflns_limit_h_min -28
_diffrn_reflns_limit_k_max 15
_diffrn_reflns_limit_k_min 0
_diffrn_reflns_limit_l_max 37
_diffrn_reflns_limit_l_min 0
_diffrn_reflns_number 9479
_diffrn_reflns_theta_full 27.14
_diffrn_reflns_theta_max 27.14
_diffrn_reflns_theta_min 1.38
_exptl_absorpt_coefficient_mu 0.189
_exptl_absorpt_correction_T_max 0.9776
_exptl_absorpt_correction_T_min 0.9631
_exptl_absorpt_correction_type multi-scan
_exptl_absorpt_process_details twinabs
_exptl_crystal_colour colorless
_exptl_crystal_density_diffrn 1.341
_exptl_crystal_density_method 'not measured'
_exptl_crystal_description block
_exptl_crystal_F_000 3408
_exptl_crystal_size_max 0.20
_exptl_crystal_size_mid 0.18
_exptl_crystal_size_min 0.12
_refine_diff_density_max 0.438
_refine_diff_density_min -0.308
_refine_diff_density_rms 0.042
_refine_ls_abs_structure_details 'Flack H D (1983), Acta Cryst. A39, 876-881'
_refine_ls_abs_structure_Flack 0.07(5)
_refine_ls_extinction_method none
_refine_ls_goodness_of_fit_ref 1.030
_refine_ls_hydrogen_treatment mixed
_refine_ls_matrix_type full
_refine_ls_number_parameters 1083
_refine_ls_number_reflns 9479
_refine_ls_number_restraints 128
_refine_ls_restrained_S_all 1.111
_refine_ls_R_factor_all 0.0402
_refine_ls_R_factor_gt 0.0354
_refine_ls_shift/su_max 0.001
_refine_ls_shift/su_mean 0.000
_refine_ls_structure_factor_coef Fsqd
_refine_ls_weighting_details 'calc w=1/[\s^2^(Fo^2^)+(0.0496P)^2^+4.7214P] where P=(Fo^2^+2Fc^2^)/3'
_refine_ls_weighting_scheme calc
_refine_ls_wR_factor_gt 0.0862
_refine_ls_wR_factor_ref 0.0887
_reflns_number_gt 8658
_reflns_number_total 9479
_reflns_threshold_expression >2sigma(I)
_cod_data_source_file ja6b04686_si_002.cif
_cod_data_source_block DLH-188
_cod_depositor_comments
;
The following automatic conversions were performed:

data item '_symmetry_cell_setting' value 'Monoclinic' was changed to
'monoclinic' in accordance with the
/home/saulius/struct/COD-crude-data/automatic-downloads/DataCite-retrospective/ACS/depositions/lib/dictionaries/cif_core.dic
dictionary named 'cif_core.dic' version 2.4.2 last updated on
2011-04-26.

Automatic conversion script
Id: cif_fix_values 6909 2019-04-08 15:41:33Z antanas 
;
_cod_original_sg_symbol_Hall C2y
_cod_original_sg_symbol_H-M C2
_cod_database_code 4130573

loop_
_symmetry_equiv_pos_as_xyz
'x, y, z'
'-x, y, -z'
'x+1/2, y+1/2, z'
'-x+1/2, y+1/2, -z'

loop_
_atom_site_label
_atom_site_type_symbol
_atom_site_fract_x
_atom_site_fract_y
_atom_site_fract_z
_atom_site_U_iso_or_equiv
_atom_site_adp_type
_atom_site_occupancy
_atom_site_symmetry_multiplicity
_atom_site_calc_flag
_atom_site_refinement_flags
_atom_site_disorder_assembly
_atom_site_disorder_group
S1 S 0.20426(3) 0.70744(6) 0.23585(2) 0.02265(14) Uani 1 1 d . . .
C1 C 0.50601(13) 0.5801(3) 0.23444(10) 0.0271(6) Uani 1 1 d . . .
H1 H 0.4970 0.5943 0.2032 0.033 Uiso 1 1 calc R . .
C2 C 0.56377(13) 0.5924(3) 0.25176(12) 0.0326(7) Uani 1 1 d . . .
H2 H 0.5944 0.6149 0.2329 0.039 Uiso 1 1 calc R . .
C3 C 0.57538(13) 0.5712(3) 0.29711(12) 0.0350(7) Uani 1 1 d . . .
C4 C 0.53239(15) 0.5413(3) 0.32573(12) 0.0349(7) Uani 1 1 d . . .
H4 H 0.5416 0.5292 0.3571 0.042 Uiso 1 1 calc R . .
C5 C 0.47491(14) 0.5289(3) 0.30781(10) 0.0289(6) Uani 1 1 d . . .
H5 H 0.4446 0.5076 0.3272 0.035 Uiso 1 1 calc R . .
C6 C 0.46091(12) 0.5472(2) 0.26213(9) 0.0221(5) Uani 1 1 d . . .
C7 C 0.39803(12) 0.5306(2) 0.24310(9) 0.0234(6) Uani 1 1 d . . .
H7 H 0.3743 0.4959 0.2669 0.028 Uiso 1 1 calc R . .
C8 C 0.39229(13) 0.4603(3) 0.19970(10) 0.0257(6) Uani 1 1 d . . .
H8A H 0.4303 0.4578 0.1845 0.031 Uiso 1 1 calc R . .
H8B H 0.3803 0.3848 0.2070 0.031 Uiso 1 1 calc R . .
C9 C 0.34461(13) 0.5167(3) 0.16958(10) 0.0277(6) Uani 1 1 d . . .
H9A H 0.3499 0.5010 0.1371 0.033 Uiso 1 1 calc R . .
H9B H 0.3045 0.4933 0.1775 0.033 Uiso 1 1 calc R . .
C10 C 0.35446(13) 0.6376(3) 0.17996(9) 0.0258(6) Uani 1 1 d . . .
H10A H 0.3872 0.6677 0.1627 0.031 Uiso 1 1 calc R . .
H10B H 0.3181 0.6808 0.1730 0.031 Uiso 1 1 calc R . .
C11 C 0.35290(11) 0.7060(2) 0.26101(9) 0.0210(5) Uani 1 1 d . . .
C12 C 0.32516(11) 0.8154(2) 0.24678(9) 0.0207(5) Uani 1 1 d . . .
H12 H 0.3053 0.8057 0.2161 0.025 Uiso 1 1 calc R . .
C13 C 0.22619(11) 0.7963(2) 0.27691(9) 0.0196(5) Uani 1 1 d . . .
C14 C 0.13468(12) 0.7998(2) 0.32181(9) 0.0224(6) Uani 1 1 d . . .
C15 C 0.09111(12) 0.7796(2) 0.28792(9) 0.0229(6) Uani 1 1 d . . .
H15 H 0.1003 0.7825 0.2569 0.027 Uiso 1 1 calc R . .
C16 C 0.03397(12) 0.7550(3) 0.30015(9) 0.0240(6) Uani 1 1 d . A .
C17 C 0.01868(13) 0.7514(3) 0.34485(10) 0.0290(6) Uani 1 1 d . A .
H17 H -0.0204 0.7327 0.3525 0.035 Uiso 1 1 calc R . .
C18 C 0.06172(13) 0.7757(3) 0.37811(10) 0.0332(7) Uani 1 1 d D . .
C19 C 0.11944(12) 0.7997(3) 0.36707(9) 0.0270(6) Uani 1 1 d . B .
H19 H 0.1485 0.8159 0.3904 0.032 Uiso 1 1 calc R . .
C20 C 0.37076(13) 0.9107(2) 0.24376(9) 0.0249(6) Uani 1 1 d . . .
C21 C 0.33802(16) 1.0122(3) 0.22599(12) 0.0381(8) Uani 1 1 d . . .
H21A H 0.3191 0.9965 0.1962 0.057 Uiso 1 1 calc R . .
H21B H 0.3662 1.0724 0.2233 0.057 Uiso 1 1 calc R . .
H21C H 0.3078 1.0328 0.2471 0.057 Uiso 1 1 calc R . .
C22 C 0.41814(14) 0.8796(3) 0.21052(10) 0.0342(7) Uani 1 1 d . . .
H22A H 0.4411 0.8173 0.2226 0.051 Uiso 1 1 calc R . .
H22B H 0.4446 0.9419 0.2065 0.051 Uiso 1 1 calc R . .
H22C H 0.3990 0.8597 0.1812 0.051 Uiso 1 1 calc R . .
C23 C 0.40133(14) 0.9344(3) 0.29005(10) 0.0310(7) Uani 1 1 d . . .
H23A H 0.3718 0.9578 0.3113 0.047 Uiso 1 1 calc R . .
H23B H 0.4307 0.9925 0.2869 0.047 Uiso 1 1 calc R . .
H23C H 0.4211 0.8681 0.3016 0.047 Uiso 1 1 calc R . .
N1 N 0.36982(10) 0.6359(2) 0.22941(7) 0.0218(5) Uani 1 1 d . . .
N2 N 0.27989(10) 0.8432(2) 0.27818(8) 0.0216(5) Uani 1 1 d . . .
N3 N 0.19309(10) 0.8270(2) 0.31241(8) 0.0235(5) Uani 1 1 d . . .
O1 O 0.36007(8) 0.68250(17) 0.30219(6) 0.0229(4) Uani 1 1 d . . .
F1 F 0.63198(9) 0.5825(2) 0.31420(9) 0.0529(6) Uani 1 1 d . . .
C24 C -0.01123(13) 0.7307(3) 0.26277(10) 0.0296(7) Uani 1 1 d . . .
F2 F -0.00557(9) 0.62915(17) 0.24635(6) 0.0377(4) Uani 1 1 d . A .
F3 F -0.00558(7) 0.79816(16) 0.22707(6) 0.0311(4) Uani 1 1 d . A .
F4 F -0.0677(2) 0.7526(8) 0.2733(2) 0.0311(4) Uani 0.58(2) 1 d P A 1
F4B F -0.0653(3) 0.7228(11) 0.2789(3) 0.0311(4) Uani 0.42(2) 1 d P A 2
C25 C 0.0458(8) 0.7690(14) 0.4264(5) 0.0531(10) Uani 0.375(10) 1 d PDU B 1
F5 F 0.0920(10) 0.758(2) 0.4550(14) 0.0537(13) Uani 0.375(10) 1 d PDU B 1
F6 F 0.0067(4) 0.6893(12) 0.4340(4) 0.0629(13) Uani 0.375(10) 1 d PDU B 1
F7 F 0.0176(5) 0.8620(11) 0.4378(4) 0.0682(13) Uani 0.375(10) 1 d PDU B 1
C25B C 0.0459(5) 0.7856(9) 0.4269(3) 0.0531(10) Uani 0.625(10) 1 d PD B 2
F5B F 0.0868(6) 0.7475(14) 0.4560(8) 0.0537(13) Uani 0.625(10) 1 d PD B 2
F6B F -0.0056(3) 0.7399(7) 0.4351(2) 0.0629(13) Uani 0.625(10) 1 d PD B 2
F7B F 0.0403(3) 0.8926(6) 0.4401(2) 0.0682(13) Uani 0.625(10) 1 d PD B 2
S2 S 0.21952(3) 0.64427(7) 0.43087(2) 0.02633(16) Uani 1 1 d . . .
C31 C 0.26887(16) 1.1713(3) 0.36234(11) 0.0388(8) Uani 1 1 d . . .
H31 H 0.2417 1.1393 0.3407 0.047 Uiso 1 1 calc R . .
C32 C 0.30774(18) 1.2505(4) 0.34870(14) 0.0508(11) Uani 1 1 d . . .
H32 H 0.3077 1.2730 0.3179 0.061 Uiso 1 1 calc R . .
C33 C 0.34638(18) 1.2958(3) 0.38045(16) 0.0501(10) Uani 1 1 d . . .
C34 C 0.34960(16) 1.2643(3) 0.42547(14) 0.0423(8) Uani 1 1 d . . .
H34 H 0.3777 1.2957 0.4466 0.051 Uiso 1 1 calc R . .
C35 C 0.31017(14) 1.1851(3) 0.43856(11) 0.0334(7) Uani 1 1 d . . .
H35 H 0.3110 1.1624 0.4693 0.040 Uiso 1 1 calc R . .
C36 C 0.26914(13) 1.1378(3) 0.40764(10) 0.0298(6) Uani 1 1 d . . .
C37 C 0.22705(13) 1.0502(3) 0.42209(10) 0.0303(7) Uani 1 1 d . . .
H37 H 0.2008 1.0280 0.3955 0.036 Uiso 1 1 calc R . .
C38 C 0.18835(14) 1.0841(3) 0.46155(11) 0.0344(7) Uani 1 1 d . . .
H38A H 0.2079 1.1422 0.4802 0.041 Uiso 1 1 calc R . .
H38B H 0.1492 1.1109 0.4499 0.041 Uiso 1 1 calc R . .
C39 C 0.18195(16) 0.9793(3) 0.48921(12) 0.0414(8) Uani 1 1 d . . .
H39A H 0.1729 0.9961 0.5210 0.050 Uiso 1 1 calc R . .
H39B H 0.1503 0.9319 0.4757 0.050 Uiso 1 1 calc R . .
C40 C 0.24202(16) 0.9256(3) 0.48681(10) 0.0358(7) Uani 1 1 d . . .
H40A H 0.2706 0.9561 0.5099 0.043 Uiso 1 1 calc R . .
H40B H 0.2393 0.8455 0.4911 0.043 Uiso 1 1 calc R . .
C41 C 0.28934(12) 0.8916(3) 0.41213(9) 0.0241(6) Uani 1 1 d . . .
C42 C 0.32525(12) 0.7934(3) 0.42983(9) 0.0245(6) Uani 1 1 d . . .
H42 H 0.3064 0.7661 0.4576 0.029 Uiso 1 1 calc R . .
C43 C 0.27089(11) 0.6440(2) 0.39148(9) 0.0202(5) Uani 1 1 d . C .
C50 C 0.39121(13) 0.8195(3) 0.44294(10) 0.0315(7) Uani 1 1 d . . .
C51 C 0.42295(14) 0.8715(4) 0.40397(11) 0.0424(9) Uani 1 1 d . . .
H51A H 0.4216 0.8216 0.3780 0.064 Uiso 1 1 calc R . .
H51B H 0.4643 0.8859 0.4136 0.064 Uiso 1 1 calc R . .
H51C H 0.4034 0.9403 0.3953 0.064 Uiso 1 1 calc R . .
C52 C 0.42254(15) 0.7125(4) 0.45665(12) 0.0441(9) Uani 1 1 d . . .
H52A H 0.4025 0.6790 0.4819 0.066 Uiso 1 1 calc R . .
H52B H 0.4638 0.7279 0.4661 0.066 Uiso 1 1 calc R . .
H52C H 0.4214 0.6623 0.4308 0.066 Uiso 1 1 calc R . .
C53 C 0.39337(16) 0.8975(4) 0.48358(12) 0.0441(9) Uani 1 1 d . . .
H53A H 0.3753 0.9675 0.4745 0.066 Uiso 1 1 calc R . .
H53B H 0.4346 0.9095 0.4940 0.066 Uiso 1 1 calc R . .
H53C H 0.3715 0.8655 0.5082 0.066 Uiso 1 1 calc R . .
N4 N 0.25906(11) 0.9531(2) 0.44036(8) 0.0269(5) Uani 1 1 d . . .
N5 N 0.31958(11) 0.7079(2) 0.39551(8) 0.0252(5) Uani 1 1 d . . .
N6 N 0.26876(11) 0.5817(2) 0.35317(8) 0.0241(5) Uani 1 1 d D . .
O2 O 0.28891(9) 0.91497(19) 0.37101(6) 0.0269(4) Uani 1 1 d . . .
F11 F 0.38491(12) 1.3747(2) 0.36762(11) 0.0757(9) Uani 1 1 d . . .
C44 C 0.2265(4) 0.5039(7) 0.3366(4) 0.0229(7) Uani 0.651(3) 1 d PGD C 1
C45 C 0.1808(4) 0.4617(6) 0.3611(2) 0.0312(18) Uani 0.651(3) 1 d PG C 1
H45 H 0.1765 0.4837 0.3916 0.037 Uiso 0.651(3) 1 calc PR C 1
C46 C 0.1412(3) 0.3874(6) 0.3409(3) 0.0342(19) Uani 0.651(3) 1 d PGD C 1
C47 C 0.1475(5) 0.3554(7) 0.2962(3) 0.0348(9) Uani 0.651(3) 1 d PG C 1
H47 H 0.1205 0.3046 0.2824 0.042 Uiso 0.651(3) 1 calc PR C 1
C48 C 0.1933(5) 0.3976(9) 0.2717(2) 0.0259(15) Uani 0.651(3) 1 d PGD C 1
C49 C 0.2328(4) 0.4719(9) 0.2919(4) 0.0214(14) Uani 0.651(3) 1 d PG C 1
H49 H 0.2641 0.5007 0.2752 0.026 Uiso 0.651(3) 1 calc PR C 1
C44B C 0.2255(7) 0.5086(14) 0.3341(8) 0.0229(7) Uani 0.349(3) 1 d PGD C 2
C45B C 0.1718(8) 0.4868(12) 0.3534(5) 0.0312(18) Uani 0.349(3) 1 d PG C 2
H45B H 0.1619 0.5229 0.3805 0.037 Uiso 0.349(3) 1 calc PR C 2
C46B C 0.1326(6) 0.4123(14) 0.3329(7) 0.0342(19) Uani 0.349(3) 1 d PGD C 2
C47B C 0.1470(9) 0.3596(14) 0.2933(7) 0.0348(9) Uani 0.349(3) 1 d PG C 2
H47B H 0.1202 0.3087 0.2793 0.042 Uiso 0.349(3) 1 calc PR C 2
C48B C 0.2007(11) 0.3813(18) 0.2740(6) 0.0259(15) Uani 0.349(3) 1 d PGD C 2
C49B C 0.2399(7) 0.4558(19) 0.2944(8) 0.0214(14) Uani 0.349(3) 1 d PG C 2
H49B H 0.2766 0.4707 0.2813 0.026 Uiso 0.349(3) 1 calc PR C 2
C54 C 0.0918(3) 0.3473(8) 0.3679(3) 0.0621(12) Uani 0.651(3) 1 d PDU C 1
F12 F 0.0444(3) 0.3150(6) 0.34287(15) 0.0645(12) Uani 0.651(3) 1 d PDU C 1
F13 F 0.07430(18) 0.4172(5) 0.39821(16) 0.0742(12) Uani 0.651(3) 1 d PDU C 1
F14 F 0.1084(2) 0.2580(5) 0.39215(17) 0.0853(12) Uani 0.651(3) 1 d PDU C 1
C54B C 0.0761(6) 0.3865(11) 0.3528(5) 0.0621(12) Uani 0.349(3) 1 d PD C 2
F12B F 0.0420(6) 0.3244(13) 0.3268(3) 0.0645(12) Uani 0.349(3) 1 d PD C 2
F13B F 0.0474(3) 0.4747(8) 0.3640(3) 0.0742(12) Uani 0.349(3) 1 d PD C 2
F14B F 0.0855(5) 0.3346(11) 0.3930(4) 0.0853(12) Uani 0.349(3) 1 d PD C 2
C55 C 0.2043(4) 0.3563(7) 0.2251(3) 0.0527(12) Uani 0.651(3) 1 d PDU C 1
F15 F 0.2602(3) 0.3182(9) 0.2193(2) 0.0583(12) Uani 0.651(3) 1 d PDU C 1
F16 F 0.1970(4) 0.4409(4) 0.1958(2) 0.0577(12) Uani 0.651(3) 1 d PDU C 1
F17 F 0.1664(2) 0.2772(5) 0.21119(16) 0.0675(14) Uani 0.651(3) 1 d PDU C 1
C55B C 0.2125(8) 0.3367(13) 0.2281(5) 0.0527(12) Uani 0.349(3) 1 d PD C 2
F15B F 0.2716(6) 0.3206(18) 0.2295(5) 0.0583(12) Uani 0.349(3) 1 d PD C 2
F16B F 0.1983(8) 0.4022(9) 0.1926(5) 0.0577(12) Uani 0.349(3) 1 d PD C 2
F17B F 0.1883(5) 0.2384(9) 0.2220(3) 0.0675(14) Uani 0.349(3) 1 d PD C 2
S3 S 0.51670(3) 0.55825(6) 0.89885(2) 0.02184(14) Uani 1 1 d . . .
C61 C 0.29794(13) 0.1731(3) 0.89759(11) 0.0287(6) Uani 1 1 d . . .
H61 H 0.3094 0.1775 0.8671 0.034 Uiso 1 1 calc R . .
C62 C 0.27401(14) 0.0764(3) 0.91332(12) 0.0346(7) Uani 1 1 d . . .
H62 H 0.2692 0.0143 0.8942 0.042 Uiso 1 1 calc R . .
C63 C 0.25753(14) 0.0738(3) 0.95765(13) 0.0399(8) Uani 1 1 d . . .
C64 C 0.26544(14) 0.1597(3) 0.98669(12) 0.0386(8) Uani 1 1 d . . .
H64 H 0.2546 0.1541 1.0173 0.046 Uiso 1 1 calc R . .
C65 C 0.28957(13) 0.2550(3) 0.97066(10) 0.0288(6) Uani 1 1 d . . .
H65 H 0.2955 0.3155 0.9905 0.035 Uiso 1 1 calc R . .
C66 C 0.30541(11) 0.2635(2) 0.92570(9) 0.0218(5) Uani 1 1 d . . .
C67 C 0.32996(11) 0.3691(2) 0.90806(9) 0.0218(5) Uani 1 1 d . . .
H67 H 0.3306 0.4249 0.9328 0.026 Uiso 1 1 calc R . .
C68 C 0.29584(13) 0.4161(3) 0.86577(10) 0.0274(6) Uani 1 1 d . . .
H68A H 0.2739 0.3577 0.8490 0.033 Uiso 1 1 calc R . .
H68B H 0.2674 0.4730 0.8746 0.033 Uiso 1 1 calc R . .
C69 C 0.34338(13) 0.4648(3) 0.83699(10) 0.0303(7) Uani 1 1 d . . .
H69A H 0.3298 0.4683 0.8047 0.036 Uiso 1 1 calc R . .
H69B H 0.3545 0.5392 0.8475 0.036 Uiso 1 1 calc R . .
C70 C 0.39495(13) 0.3857(3) 0.84405(9) 0.0267(6) Uani 1 1 d . . .
H70A H 0.3901 0.3211 0.8240 0.032 Uiso 1 1 calc R . .
H70B H 0.4332 0.4216 0.8386 0.032 Uiso 1 1 calc R . .
C71 C 0.43529(12) 0.3333(2) 0.92257(9) 0.0201(5) Uani 1 1 d . . .
C72 C 0.49779(12) 0.3148(2) 0.90614(9) 0.0204(5) Uani 1 1 d . . .
H72 H 0.5006 0.3525 0.8763 0.024 Uiso 1 1 calc R . .
C73 C 0.54693(11) 0.4762(2) 0.93927(9) 0.0182(5) Uani 1 1 d . . .
C74 C 0.59766(11) 0.6195(2) 0.98682(9) 0.0205(5) Uani 1 1 d . . .
C75 C 0.61302(12) 0.6942(2) 0.95386(9) 0.0222(5) Uani 1 1 d . . .
H75 H 0.6122 0.6732 0.9229 0.027 Uiso 1 1 calc R . .
C76 C 0.62943(12) 0.7991(2) 0.96639(10) 0.0241(6) Uani 1 1 d . D .
C77 C 0.63320(14) 0.8315(3) 1.01148(10) 0.0304(6) Uani 1 1 d . D .
H77 H 0.6443 0.9040 1.0197 0.037 Uiso 1 1 calc R . .
C78 C 0.62021(15) 0.7545(3) 1.04407(10) 0.0340(7) Uani 1 1 d D . .
C79 C 0.60215(13) 0.6496(3) 1.03228(9) 0.0277(6) Uani 1 1 d . E .
H79 H 0.5929 0.5986 1.0551 0.033 Uiso 1 1 calc R . .
C80 C 0.51338(13) 0.1917(2) 0.89946(9) 0.0244(6) Uani 1 1 d . . .
C81 C 0.51592(16) 0.1293(3) 0.94423(10) 0.0336(7) Uani 1 1 d . . .
H81A H 0.5490 0.1567 0.9637 0.050 Uiso 1 1 calc R . .
H81B H 0.5216 0.0513 0.9383 0.050 Uiso 1 1 calc R . .
H81C H 0.4788 0.1399 0.9595 0.050 Uiso 1 1 calc R . .
C82 C 0.57403(14) 0.1875(3) 0.87801(10) 0.0308(7) Uani 1 1 d . . .
H82A H 0.5722 0.2288 0.8495 0.046 Uiso 1 1 calc R . .
H82B H 0.5844 0.1114 0.8719 0.046 Uiso 1 1 calc R . .
H82C H 0.6041 0.2198 0.8989 0.046 Uiso 1 1 calc R . .
C83 C 0.46668(14) 0.1391(3) 0.86738(11) 0.0320(7) Uani 1 1 d . . .
H83A H 0.4287 0.1371 0.8820 0.048 Uiso 1 1 calc R . .
H83B H 0.4789 0.0645 0.8602 0.048 Uiso 1 1 calc R . .
H83C H 0.4625 0.1820 0.8394 0.048 Uiso 1 1 calc R . .
N7 N 0.58019(10) 0.5114(2) 0.97616(8) 0.0208(5) Uani 1 1 d . . .
N8 N 0.53939(10) 0.3666(2) 0.93832(8) 0.0208(5) Uani 1 1 d . . .
N9 N 0.39090(10) 0.3552(2) 0.89229(7) 0.0213(5) Uani 1 1 d . . .
O3 O 0.42584(8) 0.32832(17) 0.96375(6) 0.0219(4) Uani 1 1 d . . .
F21 F 0.23281(10) -0.0206(2) 0.97274(9) 0.0610(7) Uani 1 1 d . . .
C84 C 0.64165(15) 0.8783(3) 0.92953(10) 0.0322(7) Uani 1 1 d D . .
F22 F 0.67319(8) 0.83348(16) 0.89693(6) 0.0346(4) Uani 1 1 d . D .
F23 F 0.6689(4) 0.9692(5) 0.9434(2) 0.0638(17) Uani 0.85(3) 1 d PD D 1
F24 F 0.5904(2) 0.9090(6) 0.9067(2) 0.0359(12) Uani 0.85(3) 1 d PD D 1
F23B F 0.6847(18) 0.945(3) 0.9490(12) 0.0638(17) Uani 0.15(3) 1 d PD D 2
F24B F 0.5999(11) 0.941(3) 0.9164(10) 0.0359(12) Uani 0.15(3) 1 d PD D 2
C85 C 0.6308(2) 0.7838(4) 1.09363(13) 0.0420(8) Uani 0.857(4) 1 d PDU E 1
F25 F 0.5999(3) 0.7244(3) 1.1208(2) 0.0477(6) Uani 0.857(4) 1 d PDU E 1
F26 F 0.61627(19) 0.8908(3) 1.10086(13) 0.0672(9) Uani 0.857(4) 1 d PDU E 1
F27 F 0.68700(14) 0.7752(4) 1.10787(9) 0.0781(10) Uani 0.857(4) 1 d PDU E 1
C85B C 0.5954(9) 0.8040(19) 1.0889(6) 0.0420(8) Uani 0.143(4) 1 d PD E 2
F25B F 0.5410(7) 0.8384(13) 1.0952(4) 0.0477(6) Uani 0.143(4) 1 d PD E 2
F26B F 0.6416(10) 0.8701(19) 1.1036(9) 0.0672(9) Uani 0.143(4) 1 d PD E 2
F27B F 0.600(2) 0.722(3) 1.1189(16) 0.0781(10) Uani 0.143(4) 1 d PD E 2
H8 H 0.5470(14) 0.333(3) 0.9615(12) 0.024(8) Uiso 1 1 d . . .
H3 H 0.2155(17) 0.857(3) 0.3323(13) 0.040(10) Uiso 1 1 d . . .
H6 H 0.2988(16) 0.596(3) 0.3373(12) 0.032(9) Uiso 1 1 d . . .
H7A H 0.5837(14) 0.469(3) 0.9979(11) 0.022(8) Uiso 1 1 d . . .
H5A H 0.3385(15) 0.713(3) 0.3748(12) 0.027(9) Uiso 1 1 d . . .
H2A H 0.2918(17) 0.875(4) 0.3031(14) 0.044(11) Uiso 1 1 d . . .

loop_
_atom_site_aniso_label
_atom_site_aniso_U_11
_atom_site_aniso_U_22
_atom_site_aniso_U_33
_atom_site_aniso_U_23
_atom_site_aniso_U_13
_atom_site_aniso_U_12
S1 0.0228(3) 0.0269(4) 0.0183(3) -0.0044(3) 0.0008(2) -0.0009(3)
C1 0.0282(14) 0.0263(16) 0.0272(14) -0.0070(12) 0.0044(11) -0.0022(12)
C2 0.0264(14) 0.0295(17) 0.0426(18) -0.0099(14) 0.0074(13) -0.0041(13)
C3 0.0228(14) 0.0302(17) 0.0506(19) -0.0034(15) -0.0114(13) -0.0002(13)
C4 0.0371(16) 0.0304(17) 0.0360(17) 0.0055(14) -0.0118(13) -0.0035(14)
C5 0.0321(15) 0.0276(16) 0.0268(14) 0.0032(12) -0.0008(12) -0.0028(13)
C6 0.0245(13) 0.0202(14) 0.0215(13) -0.0020(11) 0.0000(10) 0.0018(11)
C7 0.0222(13) 0.0271(15) 0.0212(13) 0.0030(11) 0.0039(10) 0.0000(11)
C8 0.0243(13) 0.0252(15) 0.0276(14) -0.0041(12) 0.0003(11) -0.0015(12)
C9 0.0242(14) 0.0357(17) 0.0232(14) -0.0048(13) 0.0008(11) 0.0010(12)
C10 0.0281(14) 0.0319(16) 0.0175(13) -0.0018(12) 0.0012(10) 0.0018(13)
C11 0.0171(11) 0.0287(14) 0.0175(12) 0.0008(12) 0.0048(9) -0.0044(11)
C12 0.0194(12) 0.0283(15) 0.0143(11) -0.0016(11) 0.0013(9) -0.0024(11)
C13 0.0215(12) 0.0221(14) 0.0152(12) 0.0018(11) -0.0006(9) 0.0028(11)
C14 0.0201(12) 0.0266(15) 0.0208(13) 0.0009(11) 0.0027(10) 0.0020(11)
C15 0.0227(13) 0.0271(15) 0.0189(13) -0.0016(11) 0.0018(10) -0.0003(11)
C16 0.0233(13) 0.0254(14) 0.0231(13) -0.0018(12) -0.0016(10) -0.0004(11)
C17 0.0229(13) 0.0366(17) 0.0276(15) 0.0034(13) 0.0039(11) 0.0003(13)
C18 0.0264(14) 0.053(2) 0.0206(14) 0.0049(14) 0.0035(11) 0.0022(14)
C19 0.0231(13) 0.0383(17) 0.0193(13) -0.0005(13) -0.0006(10) 0.0029(12)
C20 0.0287(14) 0.0272(15) 0.0189(13) 0.0009(11) 0.0002(11) -0.0060(12)
C21 0.0421(18) 0.0293(17) 0.0424(19) 0.0067(15) -0.0052(15) -0.0070(14)
C22 0.0365(16) 0.0408(19) 0.0262(14) -0.0017(14) 0.0102(12) -0.0154(15)
C23 0.0328(15) 0.0397(18) 0.0205(13) 0.0000(13) 0.0000(11) -0.0142(14)
N1 0.0213(10) 0.0280(13) 0.0159(10) 0.0000(10) 0.0008(8) 0.0015(10)
N2 0.0198(10) 0.0269(13) 0.0182(11) -0.0052(10) 0.0014(9) -0.0004(9)
N3 0.0204(11) 0.0329(14) 0.0172(11) -0.0048(10) 0.0001(9) 0.0001(10)
O1 0.0218(9) 0.0308(11) 0.0164(9) 0.0009(8) 0.0027(7) -0.0024(8)
F1 0.0268(9) 0.0518(14) 0.0779(16) -0.0002(12) -0.0199(10) -0.0060(9)
C24 0.0234(13) 0.0351(18) 0.0302(15) -0.0049(13) 0.0011(11) -0.0035(12)
F2 0.0437(10) 0.0316(10) 0.0377(10) -0.0083(9) 0.0025(8) -0.0120(9)
F3 0.0255(6) 0.0379(10) 0.0293(7) 0.0014(7) -0.0049(5) 0.0002(7)
F4 0.0255(6) 0.0379(10) 0.0293(7) 0.0014(7) -0.0049(5) 0.0002(7)
F4B 0.0255(6) 0.0379(10) 0.0293(7) 0.0014(7) -0.0049(5) 0.0002(7)
C25 0.0312(14) 0.101(3) 0.0275(14) 0.0045(18) 0.0085(11) 0.0034(17)
F5 0.038(2) 0.101(3) 0.0219(13) 0.011(2) 0.005(2) -0.0015(17)
F6 0.035(2) 0.122(4) 0.0330(12) 0.009(3) 0.0130(15) -0.009(2)
F7 0.056(3) 0.115(3) 0.0356(14) -0.011(2) 0.013(2) 0.019(2)
C25B 0.0312(14) 0.101(3) 0.0275(14) 0.0045(18) 0.0085(11) 0.0034(17)
F5B 0.038(2) 0.101(3) 0.0219(13) 0.011(2) 0.005(2) -0.0015(17)
F6B 0.035(2) 0.122(4) 0.0330(12) 0.009(3) 0.0130(15) -0.009(2)
F7B 0.056(3) 0.115(3) 0.0356(14) -0.011(2) 0.013(2) 0.019(2)
S2 0.0257(3) 0.0358(4) 0.0180(3) -0.0028(3) 0.0059(3) -0.0061(3)
C31 0.0395(17) 0.048(2) 0.0288(16) 0.0077(15) 0.0061(14) 0.0147(16)
C32 0.055(2) 0.053(2) 0.046(2) 0.025(2) 0.0198(18) 0.021(2)
C33 0.049(2) 0.0329(19) 0.071(3) 0.0124(19) 0.034(2) 0.0054(17)
C34 0.0425(19) 0.0310(18) 0.055(2) -0.0065(17) 0.0165(16) -0.0059(15)
C35 0.0370(16) 0.0325(18) 0.0313(16) -0.0042(14) 0.0100(13) -0.0038(14)
C36 0.0322(15) 0.0324(16) 0.0253(14) -0.0042(13) 0.0074(11) 0.0054(14)
C37 0.0275(14) 0.0388(18) 0.0246(14) -0.0077(14) 0.0027(11) -0.0008(14)
C38 0.0291(15) 0.045(2) 0.0298(15) -0.0107(14) 0.0090(12) -0.0035(14)
C39 0.0414(18) 0.048(2) 0.0362(18) -0.0138(16) 0.0184(15) -0.0127(16)
C40 0.0476(19) 0.0365(18) 0.0248(15) -0.0069(14) 0.0166(14) -0.0097(15)
C41 0.0220(13) 0.0325(16) 0.0178(12) -0.0062(12) 0.0007(10) -0.0102(11)
C42 0.0245(13) 0.0341(16) 0.0149(12) -0.0030(12) 0.0028(10) -0.0071(12)
C43 0.0220(12) 0.0225(14) 0.0161(12) 0.0012(11) 0.0002(9) 0.0015(11)
C50 0.0248(14) 0.048(2) 0.0217(13) 0.0001(14) -0.0003(11) -0.0094(14)
C51 0.0265(15) 0.070(3) 0.0304(16) 0.0100(18) -0.0018(12) -0.0164(17)
C52 0.0330(16) 0.060(2) 0.0382(18) 0.0066(18) -0.0062(14) 0.0000(17)
C53 0.0354(17) 0.064(3) 0.0321(17) -0.0084(17) -0.0073(14) -0.0142(17)
N4 0.0295(12) 0.0308(14) 0.0209(12) -0.0059(10) 0.0055(9) -0.0056(11)
N5 0.0245(11) 0.0321(14) 0.0198(11) -0.0033(11) 0.0076(9) -0.0049(11)
N6 0.0222(11) 0.0289(14) 0.0219(11) -0.0040(10) 0.0083(9) -0.0059(10)
O2 0.0259(10) 0.0379(12) 0.0167(9) -0.0059(9) -0.0005(7) -0.0017(9)
F11 0.0763(17) 0.0434(14) 0.112(2) 0.0207(15) 0.0529(16) -0.0041(13)
C44 0.0258(14) 0.0208(16) 0.0222(17) -0.0007(13) 0.0034(11) 0.0008(12)
C45 0.033(3) 0.031(4) 0.031(3) -0.007(3) 0.013(2) -0.008(3)
C46 0.033(3) 0.029(5) 0.042(4) -0.009(3) 0.012(3) -0.008(3)
C47 0.0333(16) 0.0346(19) 0.037(2) -0.0084(16) 0.0039(14) -0.0122(15)
C48 0.032(3) 0.023(4) 0.0226(16) 0.0023(19) -0.0001(17) -0.001(2)
C49 0.024(2) 0.019(4) 0.0210(18) 0.0037(19) 0.0016(19) 0.001(2)
C44B 0.0258(14) 0.0208(16) 0.0222(17) -0.0007(13) 0.0034(11) 0.0008(12)
C45B 0.033(3) 0.031(4) 0.031(3) -0.007(3) 0.013(2) -0.008(3)
C46B 0.033(3) 0.029(5) 0.042(4) -0.009(3) 0.012(3) -0.008(3)
C47B 0.0333(16) 0.0346(19) 0.037(2) -0.0084(16) 0.0039(14) -0.0122(15)
C48B 0.032(3) 0.023(4) 0.0226(16) 0.0023(19) -0.0001(17) -0.001(2)
C49B 0.024(2) 0.019(4) 0.0210(18) 0.0037(19) 0.0016(19) 0.001(2)
C54 0.056(2) 0.076(3) 0.056(3) -0.028(2) 0.0301(19) -0.036(2)
F12 0.0502(13) 0.087(2) 0.060(3) -0.036(3) 0.034(2) -0.0402(14)
F13 0.056(2) 0.096(3) 0.073(2) -0.049(2) 0.0411(17) -0.0479(18)
F14 0.081(3) 0.097(3) 0.081(2) 0.010(2) 0.0361(19) -0.034(2)
C54B 0.056(2) 0.076(3) 0.056(3) -0.028(2) 0.0301(19) -0.036(2)
F12B 0.0502(13) 0.087(2) 0.060(3) -0.036(3) 0.034(2) -0.0402(14)
F13B 0.056(2) 0.096(3) 0.073(2) -0.049(2) 0.0411(17) -0.0479(18)
F14B 0.081(3) 0.097(3) 0.081(2) 0.010(2) 0.0361(19) -0.034(2)
C55 0.068(2) 0.063(3) 0.0281(16) -0.0102(18) 0.0107(17) -0.038(2)
F15 0.079(3) 0.0640(17) 0.033(3) -0.025(2) 0.019(2) -0.017(2)
F16 0.0745(16) 0.073(3) 0.0246(14) -0.003(3) -0.0021(12) -0.033(3)
F17 0.094(3) 0.078(3) 0.032(2) -0.0201(19) 0.014(2) -0.055(2)
C55B 0.068(2) 0.063(3) 0.0281(16) -0.0102(18) 0.0107(17) -0.038(2)
F15B 0.079(3) 0.0640(17) 0.033(3) -0.025(2) 0.019(2) -0.017(2)
F16B 0.0745(16) 0.073(3) 0.0246(14) -0.003(3) -0.0021(12) -0.033(3)
F17B 0.094(3) 0.078(3) 0.032(2) -0.0201(19) 0.014(2) -0.055(2)
S3 0.0251(3) 0.0212(3) 0.0188(3) 0.0034(3) -0.0030(2) -0.0002(3)
C61 0.0288(14) 0.0287(16) 0.0279(15) 0.0012(12) -0.0063(12) -0.0014(12)
C62 0.0305(15) 0.0246(16) 0.0475(19) 0.0029(14) -0.0107(13) -0.0019(13)
C63 0.0290(15) 0.0303(18) 0.060(2) 0.0208(17) -0.0004(15) 0.0000(14)
C64 0.0322(16) 0.044(2) 0.0403(18) 0.0195(16) 0.0095(14) 0.0090(15)
C65 0.0292(14) 0.0320(16) 0.0253(14) 0.0041(13) 0.0033(11) 0.0074(13)
C66 0.0187(12) 0.0249(14) 0.0216(13) 0.0024(11) -0.0007(10) 0.0009(11)
C67 0.0207(12) 0.0237(14) 0.0208(13) -0.0031(11) -0.0003(10) 0.0003(11)
C68 0.0274(14) 0.0277(15) 0.0271(14) 0.0048(12) -0.0006(11) -0.0008(12)
C69 0.0297(15) 0.0336(17) 0.0270(15) 0.0081(13) -0.0052(12) -0.0045(13)
C70 0.0286(14) 0.0336(17) 0.0179(13) 0.0012(12) -0.0005(11) -0.0050(13)
C71 0.0257(13) 0.0148(13) 0.0197(12) -0.0032(10) -0.0002(10) -0.0032(10)
C72 0.0243(13) 0.0174(13) 0.0192(12) -0.0005(11) -0.0006(10) 0.0000(10)
C73 0.0170(11) 0.0214(13) 0.0164(12) 0.0009(10) 0.0031(9) 0.0004(10)
C74 0.0198(12) 0.0226(14) 0.0188(12) -0.0011(11) -0.0019(10) -0.0030(10)
C75 0.0234(12) 0.0241(15) 0.0190(12) 0.0004(11) 0.0012(10) 0.0001(11)
C76 0.0256(13) 0.0222(14) 0.0246(13) 0.0013(12) 0.0030(11) -0.0026(11)
C77 0.0413(16) 0.0229(15) 0.0274(14) -0.0045(12) 0.0049(12) -0.0098(13)
C78 0.0471(18) 0.0344(17) 0.0208(14) -0.0038(13) 0.0049(13) -0.0121(15)
C79 0.0373(15) 0.0271(16) 0.0188(13) 0.0006(12) 0.0039(11) -0.0084(13)
C80 0.0339(15) 0.0185(14) 0.0213(13) -0.0020(11) 0.0072(11) 0.0020(12)
C81 0.0522(19) 0.0233(15) 0.0260(15) 0.0026(13) 0.0116(13) 0.0049(14)
C82 0.0349(15) 0.0285(16) 0.0296(15) 0.0027(13) 0.0082(12) 0.0061(13)
C83 0.0436(17) 0.0206(15) 0.0324(16) -0.0082(13) 0.0085(13) -0.0033(14)
N7 0.0258(12) 0.0190(12) 0.0173(11) 0.0045(10) -0.0033(9) -0.0027(9)
N8 0.0245(11) 0.0181(11) 0.0194(11) 0.0034(10) -0.0035(9) -0.0004(9)
N9 0.0243(11) 0.0232(12) 0.0166(11) -0.0011(9) 0.0015(9) -0.0028(10)
O3 0.0264(9) 0.0243(10) 0.0148(9) -0.0030(8) 0.0001(7) 0.0015(8)
F21 0.0515(13) 0.0390(12) 0.0930(19) 0.0354(13) 0.0084(12) -0.0071(11)
C84 0.0449(18) 0.0232(15) 0.0284(15) 0.0005(13) 0.0018(13) -0.0058(14)
F22 0.0314(9) 0.0392(11) 0.0338(9) 0.0114(8) 0.0098(7) -0.0009(8)
F23 0.125(4) 0.032(2) 0.0335(19) 0.0085(16) -0.0090(19) -0.042(3)
F24 0.0464(15) 0.029(3) 0.0327(18) 0.0063(18) 0.0044(12) 0.0157(16)
F23B 0.125(4) 0.032(2) 0.0335(19) 0.0085(16) -0.0090(19) -0.042(3)
F24B 0.0464(15) 0.029(3) 0.0327(18) 0.0063(18) 0.0044(12) 0.0157(16)
C85 0.0618(18) 0.0415(16) 0.0229(14) -0.0080(14) 0.0040(14) -0.0195(16)
F25 0.0799(15) 0.0457(13) 0.0185(11) -0.0059(10) 0.0115(11) -0.0206(12)
F26 0.130(3) 0.0393(14) 0.0326(12) -0.0141(12) 0.013(2) -0.0121(16)
F27 0.0600(14) 0.136(3) 0.0371(14) -0.0207(17) -0.0092(11) -0.0179(16)
C85B 0.0618(18) 0.0415(16) 0.0229(14) -0.0080(14) 0.0040(14) -0.0195(16)
F25B 0.0799(15) 0.0457(13) 0.0185(11) -0.0059(10) 0.0115(11) -0.0206(12)
F26B 0.130(3) 0.0393(14) 0.0326(12) -0.0141(12) 0.013(2) -0.0121(16)
F27B 0.0600(14) 0.136(3) 0.0371(14) -0.0207(17) -0.0092(11) -0.0179(16)

loop_
_atom_type_symbol
_atom_type_description
_atom_type_scat_dispersion_real
_atom_type_scat_dispersion_imag
_atom_type_scat_source
C C 0.0033 0.0016 'International Tables Vol C Tables 4.2.6.8 and 6.1.1.4'
H H 0.0000 0.0000 'International Tables Vol C Tables 4.2.6.8 and 6.1.1.4'
F F 0.0171 0.0103 'International Tables Vol C Tables 4.2.6.8 and 6.1.1.4'
N N 0.0061 0.0033 'International Tables Vol C Tables 4.2.6.8 and 6.1.1.4'
O O 0.0106 0.0060 'International Tables Vol C Tables 4.2.6.8 and 6.1.1.4'
S S 0.1246 0.1234 'International Tables Vol C Tables 4.2.6.8 and 6.1.1.4'

loop_
_geom_angle_atom_site_label_1
_geom_angle_atom_site_label_2
_geom_angle_atom_site_label_3
_geom_angle
C2 C1 C6 121.1(3)
C2 C1 H1 119.5
C6 C1 H1 119.5
C3 C2 C1 118.1(3)
C3 C2 H2 121.0
C1 C2 H2 121.0
F1 C3 C4 118.8(3)
F1 C3 C2 118.3(3)
C4 C3 C2 122.9(3)
C3 C4 C5 118.3(3)
C3 C4 H4 120.9
C5 C4 H4 120.9
C4 C5 C6 121.3(3)
C4 C5 H5 119.3
C6 C5 H5 119.3
C5 C6 C1 118.4(3)
C5 C6 C7 120.3(3)
C1 C6 C7 121.3(2)
N1 C7 C6 111.6(2)
N1 C7 C8 103.8(2)
C6 C7 C8 115.0(2)
N1 C7 H7 108.7
C6 C7 H7 108.7
C8 C7 H7 108.7
C9 C8 C7 105.1(2)
C9 C8 H8A 110.7
C7 C8 H8A 110.7
C9 C8 H8B 110.7
C7 C8 H8B 110.7
H8A C8 H8B 108.8
C10 C9 C8 103.2(2)
C10 C9 H9A 111.1
C8 C9 H9A 111.1
C10 C9 H9B 111.1
C8 C9 H9B 111.1
H9A C9 H9B 109.1
N1 C10 C9 102.1(2)
N1 C10 H10A 111.3
C9 C10 H10A 111.3
N1 C10 H10B 111.3
C9 C10 H10B 111.3
H10A C10 H10B 109.2
O1 C11 N1 120.2(3)
O1 C11 C12 120.0(2)
N1 C11 C12 119.8(2)
N2 C12 C11 108.8(2)
N2 C12 C20 110.4(2)
C11 C12 C20 114.0(2)
N2 C12 H12 107.8
C11 C12 H12 107.8
C20 C12 H12 107.8
N2 C13 N3 112.8(2)
N2 C13 S1 122.1(2)
N3 C13 S1 125.1(2)
C15 C14 C19 119.3(2)
C15 C14 N3 122.8(2)
C19 C14 N3 117.8(2)
C16 C15 C14 119.1(3)
C16 C15 H15 120.4
C14 C15 H15 120.4
C17 C16 C15 122.2(3)
C17 C16 C24 120.3(3)
C15 C16 C24 117.5(3)
C16 C17 C18 118.2(3)
C16 C17 H17 120.9
C18 C17 H17 120.9
C17 C18 C19 121.1(3)
C17 C18 C25 118.3(8)
C19 C18 C25 120.5(8)
C17 C18 C25B 120.4(5)
C19 C18 C25B 118.4(5)
C18 C19 C14 120.1(3)
C18 C19 H19 120.0
C14 C19 H19 120.0
C21 C20 C23 110.1(3)
C21 C20 C22 108.9(3)
C23 C20 C22 108.6(2)
C21 C20 C12 108.4(2)
C23 C20 C12 111.3(2)
C22 C20 C12 109.5(2)
C20 C21 H21A 109.5
C20 C21 H21B 109.5
H21A C21 H21B 109.5
C20 C21 H21C 109.5
H21A C21 H21C 109.5
H21B C21 H21C 109.5
C20 C22 H22A 109.5
C20 C22 H22B 109.5
H22A C22 H22B 109.5
C20 C22 H22C 109.5
H22A C22 H22C 109.5
H22B C22 H22C 109.5
C20 C23 H23A 109.5
C20 C23 H23B 109.5
H23A C23 H23B 109.5
C20 C23 H23C 109.5
H23A C23 H23C 109.5
H23B C23 H23C 109.5
C11 N1 C10 128.0(2)
C11 N1 C7 120.0(2)
C10 N1 C7 110.9(2)
C13 N2 C12 123.1(2)
C13 N2 H2A 117(3)
C12 N2 H2A 117(3)
C13 N3 C14 129.8(2)
C13 N3 H3 109(3)
C14 N3 H3 121(3)
F4B C24 F2 99.6(6)
F4B C24 F3 116.3(6)
F2 C24 F3 105.7(2)
F2 C24 F4 111.9(4)
F3 C24 F4 100.5(5)
F4B C24 C16 110.9(4)
F2 C24 C16 112.1(3)
F3 C24 C16 111.6(2)
F4 C24 C16 114.1(3)
F5 C25 F6 109.1(16)
F5 C25 F7 107.2(19)
F6 C25 F7 104.3(12)
F5 C25 C18 113(2)
F6 C25 C18 113.0(12)
F7 C25 C18 109.2(12)
F5B C25B F6B 109.1(10)
F5B C25B F7B 102.8(11)
F6B C25B F7B 104.9(7)
F5B C25B C18 113.9(15)
F6B C25B C18 113.0(8)
F7B C25B C18 112.2(7)
C32 C31 C36 120.7(4)
C32 C31 H31 119.6
C36 C31 H31 119.6
C33 C32 C31 118.6(3)
C33 C32 H32 120.7
C31 C32 H32 120.7
F11 C33 C32 119.4(4)
F11 C33 C34 117.3(4)
C32 C33 C34 123.3(4)
C33 C34 C35 117.2(4)
C33 C34 H34 121.4
C35 C34 H34 121.4
C34 C35 C36 121.7(3)
C34 C35 H35 119.2
C36 C35 H35 119.2
C35 C36 C31 118.4(3)
C35 C36 C37 121.2(3)
C31 C36 C37 120.3(3)
N4 C37 C36 111.7(2)
N4 C37 C38 103.0(3)
C36 C37 C38 114.2(3)
N4 C37 H37 109.3
C36 C37 H37 109.3
C38 C37 H37 109.3
C39 C38 C37 104.4(3)
C39 C38 H38A 110.9
C37 C38 H38A 110.9
C39 C38 H38B 110.9
C37 C38 H38B 110.9
H38A C38 H38B 108.9
C40 C39 C38 103.4(3)
C40 C39 H39A 111.1
C38 C39 H39A 111.1
C40 C39 H39B 111.1
C38 C39 H39B 111.1
H39A C39 H39B 109.1
N4 C40 C39 102.6(3)
N4 C40 H40A 111.3
C39 C40 H40A 111.3
N4 C40 H40B 111.3
C39 C40 H40B 111.3
H40A C40 H40B 109.2
O2 C41 N4 119.9(3)
O2 C41 C42 119.5(3)
N4 C41 C42 120.6(2)
N5 C42 C41 107.4(2)
N5 C42 C50 111.8(2)
C41 C42 C50 114.3(3)
N5 C42 H42 107.7
C41 C42 H42 107.7
C50 C42 H42 107.7
N5 C43 N6 113.2(2)
N5 C43 S2 121.6(2)
N6 C43 S2 125.2(2)
C51 C50 C53 109.4(3)
C51 C50 C52 109.1(3)
C53 C50 C52 109.1(3)
C51 C50 C42 112.2(2)
C53 C50 C42 108.5(3)
C52 C50 C42 108.5(3)
C50 C51 H51A 109.5
C50 C51 H51B 109.5
H51A C51 H51B 109.5
C50 C51 H51C 109.5
H51A C51 H51C 109.5
H51B C51 H51C 109.5
C50 C52 H52A 109.5
C50 C52 H52B 109.5
H52A C52 H52B 109.5
C50 C52 H52C 109.5
H52A C52 H52C 109.5
H52B C52 H52C 109.5
C50 C53 H53A 109.5
C50 C53 H53B 109.5
H53A C53 H53B 109.5
C50 C53 H53C 109.5
H53A C53 H53C 109.5
H53B C53 H53C 109.5
C41 N4 C37 118.8(2)
C41 N4 C40 127.8(3)
C37 N4 C40 112.1(2)
C43 N5 C42 121.4(2)
C43 N5 H5A 117(3)
C42 N5 H5A 118(3)
C43 N6 C44 131.2(5)
C43 N6 C44B 132.6(10)
C43 N6 H6 110(2)
C44 N6 H6 119(2)
C44B N6 H6 118(3)
C45 C44 C49 120.0
C45 C44 N6 125.2(9)
C49 C44 N6 114.8(9)
C44 C45 C46 120.0
C44 C45 H45 120.0
C46 C45 H45 120.0
C47 C46 C45 120.0
C47 C46 C54 121.9(8)
C45 C46 C54 118.1(8)
C46 C47 C48 120.0
C46 C47 H47 120.0
C48 C47 H47 120.0
C49 C48 C47 120.0
C49 C48 C55 118.9(10)
C47 C48 C55 120.9(10)
C48 C49 C44 120.0
C48 C49 H49 120.0
C44 C49 H49 120.0
C45B C44B C49B 120.0
C45B C44B N6 123.8(17)
C49B C44B N6 116.2(17)
C46B C45B C44B 120.0
C46B C45B H45B 120.0
C44B C45B H45B 120.0
C47B C46B C45B 120.0
C47B C46B C54B 118.8(16)
C45B C46B C54B 121.2(16)
C46B C47B C48B 120.0
C46B C47B H47B 120.0
C48B C47B H47B 120.0
C49B C48B C47B 120.0
C49B C48B C55B 119.6(19)
C47B C48B C55B 119.8(19)
C48B C49B C44B 120.0
C48B C49B H49B 120.0
C44B C49B H49B 120.0
F13 C54 F12 108.2(7)
F13 C54 F14 104.6(7)
F12 C54 F14 104.5(6)
F13 C54 C46 114.1(7)
F12 C54 C46 113.9(7)
F14 C54 C46 110.7(7)
F12B C54B F13B 109.9(12)
F12B C54B F14B 107.8(12)
F13B C54B F14B 103.0(10)
F12B C54B C46B 113.2(12)
F13B C54B C46B 112.0(12)
F14B C54B C46B 110.4(13)
F17 C55 F16 107.3(6)
F17 C55 F15 107.2(7)
F16 C55 F15 105.5(7)
F17 C55 C48 113.0(8)
F16 C55 C48 108.0(8)
F15 C55 C48 115.2(8)
F17B C55B F16B 110.5(11)
F17B C55B F15B 105.9(12)
F16B C55B F15B 108.1(12)
F17B C55B C48B 111.2(15)
F16B C55B C48B 116.2(15)
F15B C55B C48B 104.2(16)
C66 C61 C62 121.1(3)
C66 C61 H61 119.4
C62 C61 H61 119.4
C63 C62 C61 117.6(3)
C63 C62 H62 121.2
C61 C62 H62 121.2
C64 C63 F21 119.4(3)
C64 C63 C62 123.1(3)
F21 C63 C62 117.5(3)
C63 C64 C65 118.6(3)
C63 C64 H64 120.7
C65 C64 H64 120.7
C64 C65 C66 120.8(3)
C64 C65 H65 119.6
C66 C65 H65 119.6
C61 C66 C65 118.7(3)
C61 C66 C67 120.8(2)
C65 C66 C67 120.5(3)
N9 C67 C66 111.8(2)
N9 C67 C68 103.0(2)
C66 C67 C68 114.8(2)
N9 C67 H67 109.0
C66 C67 H67 109.0
C68 C67 H67 109.0
C69 C68 C67 104.9(2)
C69 C68 H68A 110.8
C67 C68 H68A 110.8
C69 C68 H68B 110.8
C67 C68 H68B 110.8
H68A C68 H68B 108.8
C70 C69 C68 103.3(2)
C70 C69 H69A 111.1
C68 C69 H69A 111.1
C70 C69 H69B 111.1
C68 C69 H69B 111.1
H69A C69 H69B 109.1
N9 C70 C69 102.2(2)
N9 C70 H70A 111.3
C69 C70 H70A 111.3
N9 C70 H70B 111.3
C69 C70 H70B 111.3
H70A C70 H70B 109.2
O3 C71 N9 120.2(2)
O3 C71 C72 120.3(2)
N9 C71 C72 119.5(2)
N8 C72 C71 107.9(2)
N8 C72 C80 111.1(2)
C71 C72 C80 113.5(2)
N8 C72 H72 108.0
C71 C72 H72 108.0
C80 C72 H72 108.0
N8 C73 N7 113.2(2)
N8 C73 S3 122.1(2)
N7 C73 S3 124.8(2)
C75 C74 C79 119.5(3)
C75 C74 N7 122.4(2)
C79 C74 N7 118.0(3)
C76 C75 C74 119.7(3)
C76 C75 H75 120.1
C74 C75 H75 120.1
C75 C76 C77 121.8(3)
C75 C76 C84 117.7(3)
C77 C76 C84 120.5(3)
C76 C77 C78 117.7(3)
C76 C77 H77 121.2
C78 C77 H77 121.2
C79 C78 C77 121.6(3)
C79 C78 C85 119.5(3)
C77 C78 C85 118.7(3)
C79 C78 C85B 116.9(9)
C77 C78 C85B 114.5(9)
C78 C79 C74 119.6(3)
C78 C79 H79 120.2
C74 C79 H79 120.2
C81 C80 C83 108.9(3)
C81 C80 C82 110.0(3)
C83 C80 C82 109.6(2)
C81 C80 C72 111.9(2)
C83 C80 C72 109.3(2)
C82 C80 C72 107.1(2)
C80 C81 H81A 109.5
C80 C81 H81B 109.5
H81A C81 H81B 109.5
C80 C81 H81C 109.5
H81A C81 H81C 109.5
H81B C81 H81C 109.5
C80 C82 H82A 109.5
C80 C82 H82B 109.5
H82A C82 H82B 109.5
C80 C82 H82C 109.5
H82A C82 H82C 109.5
H82B C82 H82C 109.5
C80 C83 H83A 109.5
C80 C83 H83B 109.5
H83A C83 H83B 109.5
C80 C83 H83C 109.5
H83A C83 H83C 109.5
H83B C83 H83C 109.5
C73 N7 C74 127.7(2)
C73 N7 H7A 117(2)
C74 N7 H7A 114(2)
C73 N8 C72 121.6(2)
C73 N8 H8 118(2)
C72 N8 H8 116(2)
C71 N9 C70 127.9(2)
C71 N9 C67 119.4(2)
C70 N9 C67 111.9(2)
F24B C84 F23 85.1(16)
F24B C84 F22 116.2(13)
F23 C84 F22 108.0(4)
F23 C84 F24 107.1(3)
F22 C84 F24 103.1(3)
F24B C84 F23B 105.6(18)
F22 C84 F23B 99(2)
F24 C84 F23B 127.6(17)
F24B C84 C76 117.3(11)
F23 C84 C76 114.8(4)
F22 C84 C76 112.3(3)
F24 C84 C76 110.9(3)
F23B C84 C76 103.5(15)
F25 C85 F27 107.1(5)
F25 C85 F26 107.2(5)
F27 C85 F26 105.1(4)
F25 C85 C78 113.4(4)
F27 C85 C78 113.3(4)
F26 C85 C78 110.4(4)
F25B C85B F27B 101(2)
F25B C85B F26B 117.9(19)
F27B C85B F26B 101(2)
F25B C85B C78 127.5(16)
F27B C85B C78 104(3)
F26B C85B C78 101.2(16)

loop_
_geom_bond_atom_site_label_1
_geom_bond_atom_site_label_2
_geom_bond_distance
S1 C13 1.686(3)
C1 C2 1.389(4)
C1 C6 1.396(4)
C1 H1 0.9500
C2 C3 1.377(5)
C2 H2 0.9500
C3 F1 1.361(3)
C3 C4 1.368(5)
C4 C5 1.389(4)
C4 H4 0.9500
C5 C6 1.389(4)
C5 H5 0.9500
C6 C7 1.518(4)
C7 N1 1.486(4)
C7 C8 1.544(4)
C7 H7 1.0000
C8 C9 1.530(4)
C8 H8A 0.9900
C8 H8B 0.9900
C9 C10 1.525(5)
C9 H9A 0.9900
C9 H9B 0.9900
C10 N1 1.485(3)
C10 H10A 0.9900
C10 H10B 0.9900
C11 O1 1.253(3)
C11 N1 1.336(4)
C11 C12 1.529(4)
C12 N2 1.454(3)
C12 C20 1.562(4)
C12 H12 1.0000
C13 N2 1.342(4)
C13 N3 1.369(3)
C14 C15 1.393(4)
C14 C19 1.396(4)
C14 N3 1.403(4)
C15 C16 1.391(4)
C15 H15 0.9500
C16 C17 1.381(4)
C16 C24 1.499(4)
C17 C18 1.383(4)
C17 H17 0.9500
C18 C19 1.392(4)
C18 C25 1.490(13)
C18 C25B 1.506(9)
C19 H19 0.9500
C20 C21 1.527(5)
C20 C23 1.531(4)
C20 C22 1.535(4)
C21 H21A 0.9800
C21 H21B 0.9800
C21 H21C 0.9800
C22 H22A 0.9800
C22 H22B 0.9800
C22 H22C 0.9800
C23 H23A 0.9800
C23 H23B 0.9800
C23 H23C 0.9800
N2 H2A 0.86(4)
N3 H3 0.84(4)
C24 F4B 1.336(7)
C24 F2 1.342(4)
C24 F3 1.350(4)
C24 F4 1.355(6)
C25 F5 1.318(14)
C25 F6 1.343(14)
C25 F7 1.356(15)
C25B F5B 1.319(10)
C25B F6B 1.325(9)
C25B F7B 1.374(10)
S2 C43 1.682(3)
C31 C32 1.381(6)
C31 C36 1.399(4)
C31 H31 0.9500
C32 C33 1.369(6)
C32 H32 0.9500
C33 F11 1.366(4)
C33 C34 1.383(6)
C34 C35 1.385(5)
C34 H34 0.9500
C35 C36 1.397(5)
C35 H35 0.9500
C36 C37 1.508(5)
C37 N4 1.481(4)
C37 C38 1.546(4)
C37 H37 1.0000
C38 C39 1.531(5)
C38 H38A 0.9900
C38 H38B 0.9900
C39 C40 1.514(5)
C39 H39A 0.9900
C39 H39B 0.9900
C40 N4 1.481(4)
C40 H40A 0.9900
C40 H40B 0.9900
C41 O2 1.247(3)
C41 N4 1.335(4)
C41 C42 1.529(4)
C42 N5 1.458(4)
C42 C50 1.557(4)
C42 H42 1.0000
C43 N5 1.351(4)
C43 N6 1.363(4)
C50 C51 1.524(4)
C50 C53 1.533(5)
C50 C52 1.534(5)
C51 H51A 0.9800
C51 H51B 0.9800
C51 H51C 0.9800
C52 H52A 0.9800
C52 H52B 0.9800
C52 H52C 0.9800
C53 H53A 0.9800
C53 H53B 0.9800
C53 H53C 0.9800
N5 H5A 0.77(4)
N6 C44 1.419(6)
N6 C44B 1.424(12)
N6 H6 0.86(4)
C44 C45 1.3900
C44 C49 1.3900
C45 C46 1.3900
C45 H45 0.9500
C46 C47 1.3900
C46 C54 1.488(8)
C47 C48 1.3900
C47 H47 0.9500
C48 C49 1.3900
C48 C55 1.499(8)
C49 H49 0.9500
C44B C45B 1.3900
C44B C49B 1.3900
C45B C46B 1.3900
C45B H45B 0.9500
C46B C47B 1.3900
C46B C54B 1.464(13)
C47B C48B 1.3900
C47B H47B 0.9500
C48B C49B 1.3900
C48B C55B 1.497(14)
C49B H49B 0.9500
C54 F13 1.312(8)
C54 F12 1.333(8)
C54 F14 1.350(12)
C54B F12B 1.307(13)
C54B F13B 1.310(14)
C54B F14B 1.355(16)
C55 F17 1.345(8)
C55 F16 1.354(8)
C55 F15 1.365(9)
C55B F17B 1.332(13)
C55B F16B 1.347(14)
C55B F15B 1.350(14)
S3 C73 1.680(3)
C61 C66 1.388(4)
C61 C62 1.391(5)
C61 H61 0.9500
C62 C63 1.378(5)
C62 H62 0.9500
C63 C64 1.363(6)
C63 F21 1.367(4)
C64 C65 1.380(5)
C64 H64 0.9500
C65 C66 1.395(4)
C65 H65 0.9500
C66 C67 1.509(4)
C67 N9 1.485(3)
C67 C68 1.548(4)
C67 H67 1.0000
C68 C69 1.523(4)
C68 H68A 0.9900
C68 H68B 0.9900
C69 C70 1.523(4)
C69 H69A 0.9900
C69 H69B 0.9900
C70 N9 1.479(3)
C70 H70A 0.9900
C70 H70B 0.9900
C71 O3 1.246(3)
C71 N9 1.340(3)
C71 C72 1.533(4)
C72 N8 1.451(3)
C72 C80 1.562(4)
C72 H72 1.0000
C73 N8 1.353(4)
C73 N7 1.364(3)
C74 C75 1.391(4)
C74 C79 1.391(4)
C74 N7 1.413(4)
C75 C76 1.381(4)
C75 H75 0.9500
C76 C77 1.388(4)
C76 C84 1.493(4)
C77 C78 1.389(5)
C77 H77 0.9500
C78 C79 1.386(5)
C78 C85 1.515(5)
C78 C85B 1.583(16)
C79 H79 0.9500
C80 C81 1.525(4)
C80 C83 1.528(4)
C80 C82 1.538(4)
C81 H81A 0.9800
C81 H81B 0.9800
C81 H81C 0.9800
C82 H82A 0.9800
C82 H82B 0.9800
C82 H82C 0.9800
C83 H83A 0.9800
C83 H83B 0.9800
C83 H83C 0.9800
N7 H7A 0.83(4)
N8 H8 0.81(4)
C84 F24B 1.265(16)
C84 F23 1.328(5)
C84 F22 1.342(4)
C84 F24 1.366(5)
C84 F23B 1.378(19)
C85 F25 1.310(7)
C85 F27 1.324(6)
C85 F26 1.370(6)
C85B F25B 1.322(18)
C85B F27B 1.34(2)
C85B F26B 1.374(19)

loop_
_geom_hbond_atom_site_label_D
_geom_hbond_atom_site_label_H
_geom_hbond_atom_site_label_A
_geom_hbond_distance_DH
_geom_hbond_distance_HA
_geom_hbond_distance_DA
_geom_hbond_angle_DHA
_geom_hbond_site_symmetry_A
N2 H2A O2 0.86(4) 2.07(4) 2.876(3) 156(4) .
N3 H3 O2 0.84(4) 2.09(4) 2.916(3) 165(4) .
N5 H5A O1 0.77(4) 2.25(4) 2.960(3) 154(3) .
N6 H6 O1 0.86(4) 2.06(4) 2.888(3) 161(3) .
N7 H7A O3 0.83(4) 2.07(4) 2.865(3) 159(3) 2_657
N8 H8 O3 0.81(4) 2.26(3) 2.998(3) 151(3) 2_657

loop_
_geom_torsion_atom_site_label_1
_geom_torsion_atom_site_label_2
_geom_torsion_atom_site_label_3
_geom_torsion_atom_site_label_4
_geom_torsion
C6 C1 C2 C3 0.0(5)
C1 C2 C3 F1 179.6(3)
C1 C2 C3 C4 -1.6(5)
F1 C3 C4 C5 -179.4(3)
C2 C3 C4 C5 1.8(5)
C3 C4 C5 C6 -0.5(5)
C4 C5 C6 C1 -1.0(5)
C4 C5 C6 C7 178.6(3)
C2 C1 C6 C5 1.2(5)
C2 C1 C6 C7 -178.3(3)
C5 C6 C7 N1 111.4(3)
C1 C6 C7 N1 -69.0(3)
C5 C6 C7 C8 -130.7(3)
C1 C6 C7 C8 48.9(4)
N1 C7 C8 C9 -17.5(3)
C6 C7 C8 C9 -139.7(3)
C7 C8 C9 C10 34.7(3)
C8 C9 C10 N1 -37.8(3)
O1 C11 C12 N2 -36.0(3)
N1 C11 C12 N2 144.5(2)
O1 C11 C12 C20 87.7(3)
N1 C11 C12 C20 -91.9(3)
C19 C14 C15 C16 -2.8(4)
N3 C14 C15 C16 -178.9(3)
C14 C15 C16 C17 0.9(5)
C14 C15 C16 C24 -178.3(3)
C15 C16 C17 C18 1.5(5)
C24 C16 C17 C18 -179.2(3)
C16 C17 C18 C19 -2.1(5)
C16 C17 C18 C25 -178.4(8)
C16 C17 C18 C25B 173.0(6)
C17 C18 C19 C14 0.2(5)
C25 C18 C19 C14 176.4(8)
C25B C18 C19 C14 -175.0(6)
C15 C14 C19 C18 2.3(5)
N3 C14 C19 C18 178.5(3)
N2 C12 C20 C21 -61.3(3)
C11 C12 C20 C21 175.9(2)
N2 C12 C20 C23 59.9(3)
C11 C12 C20 C23 -62.8(3)
N2 C12 C20 C22 180.0(2)
C11 C12 C20 C22 57.2(3)
O1 C11 N1 C10 166.3(3)
C12 C11 N1 C10 -14.2(4)
O1 C11 N1 C7 -0.9(4)
C12 C11 N1 C7 178.6(2)
C9 C10 N1 C11 -140.0(3)
C9 C10 N1 C7 28.2(3)
C6 C7 N1 C11 -73.1(3)
C8 C7 N1 C11 162.5(2)
C6 C7 N1 C10 117.6(2)
C8 C7 N1 C10 -6.8(3)
N3 C13 N2 C12 173.8(2)
S1 C13 N2 C12 -5.1(4)
C11 C12 N2 C13 -76.6(3)
C20 C12 N2 C13 157.7(2)
N2 C13 N3 C14 176.9(3)
S1 C13 N3 C14 -4.3(4)
C15 C14 N3 C13 -31.4(5)
C19 C14 N3 C13 152.5(3)
C17 C16 C24 F4B 8.9(8)
C15 C16 C24 F4B -171.9(7)
C17 C16 C24 F2 -101.4(3)
C15 C16 C24 F2 77.8(4)
C17 C16 C24 F3 140.3(3)
C15 C16 C24 F3 -40.5(4)
C17 C16 C24 F4 27.2(7)
C15 C16 C24 F4 -153.6(6)
C17 C18 C25 F5 159.0(17)
C19 C18 C25 F5 -17(2)
C25B C18 C25 F5 -93(9)
C17 C18 C25 F6 34.1(16)
C19 C18 C25 F6 -142.2(11)
C25B C18 C25 F6 142(9)
C17 C18 C25 F7 -81.5(12)
C19 C18 C25 F7 102.2(12)
C25B C18 C25 F7 26(7)
C17 C18 C25B F5B 143.2(10)
C19 C18 C25B F5B -41.5(12)
C25 C18 C25B F5B 67(8)
C17 C18 C25B F6B 17.9(10)
C19 C18 C25B F6B -166.8(6)
C25 C18 C25B F6B -59(8)
C17 C18 C25B F7B -100.5(8)
C19 C18 C25B F7B 74.8(10)
C25 C18 C25B F7B -177(9)
C36 C31 C32 C33 -0.3(5)
C31 C32 C33 F11 -179.6(3)
C31 C32 C33 C34 1.8(6)
F11 C33 C34 C35 179.4(3)
C32 C33 C34 C35 -1.9(6)
C33 C34 C35 C36 0.7(5)
C34 C35 C36 C31 0.7(5)
C34 C35 C36 C37 179.0(3)
C32 C31 C36 C35 -0.9(5)
C32 C31 C36 C37 -179.2(3)
C35 C36 C37 N4 -60.2(4)
C31 C36 C37 N4 118.1(3)
C35 C36 C37 C38 56.2(4)
C31 C36 C37 C38 -125.5(3)
N4 C37 C38 C39 -23.4(3)
C36 C37 C38 C39 -144.7(3)
C37 C38 C39 C40 37.3(3)
C38 C39 C40 N4 -35.8(3)
O2 C41 C42 N5 -37.8(3)
N4 C41 C42 N5 142.9(3)
O2 C41 C42 C50 86.8(3)
N4 C41 C42 C50 -92.4(3)
N5 C42 C50 C51 67.0(4)
C41 C42 C50 C51 -55.3(4)
N5 C42 C50 C53 -172.1(3)
C41 C42 C50 C53 65.7(3)
N5 C42 C50 C52 -53.6(3)
C41 C42 C50 C52 -175.9(2)
O2 C41 N4 C37 -1.9(4)
C42 C41 N4 C37 177.3(2)
O2 C41 N4 C40 163.9(3)
C42 C41 N4 C40 -16.8(4)
C36 C37 N4 C41 -68.2(3)
C38 C37 N4 C41 168.9(3)
C36 C37 N4 C40 123.9(3)
C38 C37 N4 C40 0.9(3)
C39 C40 N4 C41 -144.5(3)
C39 C40 N4 C37 22.1(3)
N6 C43 N5 C42 169.5(3)
S2 C43 N5 C42 -10.6(4)
C41 C42 N5 C43 -79.5(3)
C50 C42 N5 C43 154.4(3)
N5 C43 N6 C44 179.0(5)
S2 C43 N6 C44 -0.8(7)
N5 C43 N6 C44B -176.2(10)
S2 C43 N6 C44B 4.0(11)
C43 N6 C44 C45 -10.8(9)
C44B N6 C44 C45 -124(22)
C43 N6 C44 C49 167.9(4)
C44B N6 C44 C49 54(22)
C49 C44 C45 C46 0.0
N6 C44 C45 C46 178.6(8)
C44 C45 C46 C47 0.0
C44 C45 C46 C54 -178.0(7)
C45 C46 C47 C48 0.0
C54 C46 C47 C48 178.0(7)
C46 C47 C48 C49 0.0
C46 C47 C48 C55 174.2(8)
C47 C48 C49 C44 0.0
C55 C48 C49 C44 -174.3(8)
C45 C44 C49 C48 0.0
N6 C44 C49 C48 -178.8(7)
C43 N6 C44B C45B 0.8(17)
C44 N6 C44B C45B 71(22)
C43 N6 C44B C49B -177.9(7)
C44 N6 C44B C49B -108(22)
C49B C44B C45B C46B 0.0
N6 C44B C45B C46B -178.6(16)
C44B C45B C46B C47B 0.0
C44B C45B C46B C54B 179.0(14)
C45B C46B C47B C48B 0.0
C54B C46B C47B C48B -179.0(14)
C46B C47B C48B C49B 0.0
C46B C47B C48B C55B -171.5(18)
C47B C48B C49B C44B 0.0
C55B C48B C49B C44B 171.5(18)
C45B C44B C49B C48B 0.0
N6 C44B C49B C48B 178.7(15)
C47 C46 C54 F13 -148.8(6)
C45 C46 C54 F13 29.2(11)
C47 C46 C54 F12 -23.9(10)
C45 C46 C54 F12 154.1(7)
C47 C46 C54 F14 93.6(6)
C45 C46 C54 F14 -88.5(7)
C47B C46B C54B F12B -8.1(18)
C45B C46B C54B F12B 172.9(13)
C47B C46B C54B F13B -132.9(11)
C45B C46B C54B F13B 48.0(18)
C47B C46B C54B F14B 112.9(12)
C45B C46B C54B F14B -66.1(16)
C49 C48 C55 F17 173.9(6)
C47 C48 C55 F17 -0.4(10)
C49 C48 C55 F16 -67.6(9)
C47 C48 C55 F16 118.2(7)
C49 C48 C55 F15 50.0(10)
C47 C48 C55 F15 -124.2(8)
C49B C48B C55B F17B 153.2(12)
C47B C48B C55B F17B -35.3(19)
C49B C48B C55B F16B -79.2(18)
C47B C48B C55B F16B 92.3(16)
C49B C48B C55B F15B 39.6(17)
C47B C48B C55B F15B -148.9(13)
C66 C61 C62 C63 0.6(4)
C61 C62 C63 C64 -2.2(5)
C61 C62 C63 F21 178.6(3)
F21 C63 C64 C65 -179.0(3)
C62 C63 C64 C65 1.9(5)
C63 C64 C65 C66 0.2(5)
C62 C61 C66 C65 1.3(4)
C62 C61 C66 C67 -178.4(3)
C64 C65 C66 C61 -1.7(4)
C64 C65 C66 C67 178.0(3)
C61 C66 C67 N9 -61.5(3)
C65 C66 C67 N9 118.7(3)
C61 C66 C67 C68 55.3(3)
C65 C66 C67 C68 -124.4(3)
N9 C67 C68 C69 -21.2(3)
C66 C67 C68 C69 -143.0(3)
C67 C68 C69 C70 36.5(3)
C68 C69 C70 N9 -36.8(3)
O3 C71 C72 N8 -39.1(3)
N9 C71 C72 N8 140.7(3)
O3 C71 C72 C80 84.5(3)
N9 C71 C72 C80 -95.7(3)
C79 C74 C75 C76 -3.5(4)
N7 C74 C75 C76 179.7(2)
C74 C75 C76 C77 2.4(4)
C74 C75 C76 C84 -176.0(3)
C75 C76 C77 C78 0.4(5)
C84 C76 C77 C78 178.8(3)
C76 C77 C78 C79 -2.1(5)
C76 C77 C78 C85 173.0(3)
C76 C77 C78 C85B -151.9(9)
C77 C78 C79 C74 1.0(5)
C85 C78 C79 C74 -174.1(3)
C85B C78 C79 C74 150.1(10)
C75 C74 C79 C78 1.9(4)
N7 C74 C79 C78 178.8(3)
N8 C72 C80 C81 56.3(3)
C71 C72 C80 C81 -65.6(3)
N8 C72 C80 C83 177.0(2)
C71 C72 C80 C83 55.1(3)
N8 C72 C80 C82 -64.4(3)
C71 C72 C80 C82 173.8(2)
N8 C73 N7 C74 178.2(3)
S3 C73 N7 C74 -2.8(4)
C75 C74 N7 C73 -37.1(4)
C79 C74 N7 C73 146.0(3)
N7 C73 N8 C72 169.8(2)
S3 C73 N8 C72 -9.2(4)
C71 C72 N8 C73 -75.9(3)
C80 C72 N8 C73 159.0(2)
O3 C71 N9 C70 166.9(3)
C72 C71 N9 C70 -12.9(4)
O3 C71 N9 C67 -2.4(4)
C72 C71 N9 C67 177.8(2)
C69 C70 N9 C71 -145.3(3)
C69 C70 N9 C67 24.6(3)
C66 C67 N9 C71 -67.6(3)
C68 C67 N9 C71 168.6(2)
C66 C67 N9 C70 121.5(3)
C68 C67 N9 C70 -2.3(3)
C75 C76 C84 F24B 96(2)
C77 C76 C84 F24B -82(2)
C75 C76 C84 F23 -166.4(6)
C77 C76 C84 F23 15.1(7)
C75 C76 C84 F22 -42.6(4)
C77 C76 C84 F22 139.0(3)
C75 C76 C84 F24 72.2(5)
C77 C76 C84 F24 -106.3(5)
C75 C76 C84 F23B -148(2)
C77 C76 C84 F23B 33(2)
C79 C78 C85 F25 -26.6(7)
C77 C78 C85 F25 158.2(5)
C85B C78 C85 F25 67.5(17)
C79 C78 C85 F27 95.7(5)
C77 C78 C85 F27 -79.5(5)
C85B C78 C85 F27 -170.2(18)
C79 C78 C85 F26 -146.8(4)
C77 C78 C85 F26 38.0(6)
C85B C78 C85 F26 -52.7(17)
C79 C78 C85B F25B -73(2)
C77 C78 C85B F25B 79(2)
C85 C78 C85B F25B -176(3)
C79 C78 C85B F27B 44(2)
C77 C78 C85B F27B -165(2)
C85 C78 C85B F27B -60(2)
C79 C78 C85B F26B 148.5(15)
C77 C78 C85B F26B -60.2(19)
C85 C78 C85B F26B 45.3(14)
